data_2217332
loop_
_publ_author_name
'Qing-Hua Jiang'
'Ying-Hong Xu'
'Ling-Yan Jian'
'Li-Mei Zhao'

_publ_section_title
;
 3,5-Dihydroxy-<i>N</i>'-(2-hydroxybenzylidene)benzohydrazide
 monohydrate
;
_journal_coeditor_code SU2036
_journal_issue 1
_journal_name_full 'Acta Crystallographica Section E'
_journal_page_first o338
_journal_page_last o338
_journal_paper_doi 10.1107/S1600536807067177
_journal_volume 64
_journal_year 2008
_chemical_formula_iupac 'C14 H12 N2 O4, H2 O'
_chemical_formula_moiety 'C14 H12 N2 O4, H2 O'
_chemical_formula_sum 'C14 H14 N2 O5'
_chemical_formula_weight 290.27
_chemical_name_systematic
;
3,5-Dihydroxy-N'-(2-hydroxybenzylidene)benzohydrazide monohydrate
;
_space_group_IT_number 14
_symmetry_cell_setting monoclinic
_symmetry_space_group_name_Hall '-P 2ybc'
_symmetry_space_group_name_H-M 'P 1 21/c 1'
_atom_sites_solution_hydrogens geom
_atom_sites_solution_primary direct
_atom_sites_solution_secondary difmap
_audit_creation_method SHELXL-97
_cell_angle_alpha 90.00
_cell_angle_beta 100.52(3)
_cell_angle_gamma 90.00
_cell_formula_units_Z 4
_cell_length_a 7.773(2)
_cell_length_b 13.411(3)
_cell_length_c 13.084(3)
_cell_measurement_reflns_used 2799
_cell_measurement_temperature 293(2)
_cell_measurement_theta_max 24.5
_cell_measurement_theta_min 2.2
_cell_volume 1341.0(6)
_computing_cell_refinement 'SAINT (Siemens, 1996)'
_computing_data_collection 'SMART (Siemens, 1996)'
_computing_data_reduction 'SAINT (Siemens, 1996)'
_computing_molecular_graphics 'SHELXTL (Sheldrick, 1997b)'
_computing_publication_material 'SHELXTL (Sheldrick, 1997b)'
_computing_structure_refinement 'SHELXL97 (Sheldrick, 1997a)'
_computing_structure_solution 'SHELXS97 (Sheldrick, 1997a)'
_diffrn_ambient_temperature 293(2)
_diffrn_measured_fraction_theta_full 0.998
_diffrn_measured_fraction_theta_max 0.998
_diffrn_measurement_device_type 'Bruker SMART APEX area-detector'
_diffrn_measurement_method \w
_diffrn_radiation_monochromator graphite
_diffrn_radiation_source 'fine-focus sealed tube'
_diffrn_radiation_type MoK\a
_diffrn_radiation_wavelength 0.71073
_diffrn_reflns_av_R_equivalents 0.0383
_diffrn_reflns_av_sigmaI/netI 0.0255
_diffrn_reflns_limit_h_max 9
_diffrn_reflns_limit_h_min -9
_diffrn_reflns_limit_k_max 17
_diffrn_reflns_limit_k_min -16
_diffrn_reflns_limit_l_max 16
_diffrn_reflns_limit_l_min -16
_diffrn_reflns_number 17195
_diffrn_reflns_theta_full 27.00
_diffrn_reflns_theta_max 27.00
_diffrn_reflns_theta_min 2.19
_diffrn_standards_number 0
_exptl_absorpt_coefficient_mu 0.111
_exptl_absorpt_correction_T_max 0.9654
_exptl_absorpt_correction_T_min 0.9644
_exptl_absorpt_correction_type multi-scan
_exptl_absorpt_process_details '(SADABS; Sheldrick, 1996)'
_exptl_crystal_colour yellow
_exptl_crystal_density_diffrn 1.438
_exptl_crystal_density_method 'not measured'
_exptl_crystal_description block
_exptl_crystal_F_000 608
_exptl_crystal_size_max 0.33
_exptl_crystal_size_mid 0.32
_exptl_crystal_size_min 0.32
_refine_diff_density_max 0.559
_refine_diff_density_min -0.208
_refine_ls_extinction_method none
_refine_ls_goodness_of_fit_ref 1.027
_refine_ls_hydrogen_treatment mixed
_refine_ls_matrix_type full
_refine_ls_number_parameters 202
_refine_ls_number_reflns 2918
_refine_ls_number_restraints 4
_refine_ls_restrained_S_all 1.026
_refine_ls_R_factor_all 0.0696
_refine_ls_R_factor_gt 0.0447
_refine_ls_shift/su_max_lt 0.001
_refine_ls_shift/su_mean <0.001
_refine_ls_structure_factor_coef Fsqd
_refine_ls_weighting_details 'calc w=1/[\s^2^(Fo^2^)+(0.0542P)^2^+0.4645P] where P=(Fo^2^+2Fc^2^)/3'
_refine_ls_weighting_scheme calc
_refine_ls_wR_factor_gt 0.1090
_refine_ls_wR_factor_ref 0.1249
_reflns_number_gt 2062
_reflns_number_total 2918
_reflns_threshold_expression I>2\s(I)
_cod_data_source_file su2036.cif
_cod_data_source_block I
_cod_original_cell_volume 1341.0(5)
_cod_original_sg_symbol_Hall 'P 2ybc'
_cod_original_sg_symbol_H-M 'P 21/c'
_cod_database_code 2217332
_cod_database_fobs_code 2217332

loop_
_symmetry_equiv_pos_as_xyz
'x, y, z'
'-x, y+1/2, -z+1/2'
'-x, -y, -z'
'x, -y-1/2, z-1/2'

loop_
_atom_site_type_symbol
_atom_site_label
_atom_site_fract_x
_atom_site_fract_y
_atom_site_fract_z
_atom_site_U_iso_or_equiv
_atom_site_adp_type
_atom_site_calc_flag
_atom_site_refinement_flags
_atom_site_occupancy
N N1 0.82125(17) 0.06536(10) 0.52477(11) 0.0340(3) Uani d . 1
N N2 0.89934(18) 0.14758(10) 0.48954(11) 0.0329(3) Uani d D 1
O O1 0.7166(2) -0.03870(11) 0.66833(10) 0.0593(4) Uani d . 1
H H1 0.7590 0.0093 0.6430 0.089 Uiso calc R 1
O O2 0.96488(18) 0.20688(9) 0.65336(9) 0.0452(3) Uani d . 1
O O3 1.1037(3) 0.43849(11) 0.28345(10) 0.0700(5) Uani d . 1
H H3 1.0537 0.3942 0.2462 0.105 Uiso calc R 1
O O4 1.3445(2) 0.50690(11) 0.63155(11) 0.0577(4) Uani d . 1
H H4 1.3389 0.4896 0.6910 0.087 Uiso calc R 1
O O5 0.8486(2) 0.36158(10) 0.76830(11) 0.0606(4) Uani d D 1
C C1 0.6575(2) -0.08377(12) 0.48772(14) 0.0369(4) Uani d . 1
C C2 0.5775(2) -0.15150(14) 0.41236(17) 0.0508(5) Uani d . 1
H H2 0.5807 -0.1397 0.3427 0.061 Uiso calc R 1
C C3 0.4943(3) -0.23513(15) 0.4397(2) 0.0613(6) Uani d . 1
H H3A 0.4418 -0.2794 0.3887 0.074 Uiso calc R 1
C C4 0.4886(3) -0.25336(15) 0.5423(2) 0.0635(7) Uani d . 1
H H4A 0.4340 -0.3106 0.5607 0.076 Uiso calc R 1
C C5 0.5630(3) -0.18744(16) 0.61818(19) 0.0579(6) Uani d . 1
H H5 0.5571 -0.1997 0.6874 0.070 Uiso calc R 1
C C6 0.6470(2) -0.10272(13) 0.59157(15) 0.0424(4) Uani d . 1
C C7 0.7438(2) 0.00390(12) 0.45641(14) 0.0363(4) Uani d . 1
H H7 0.7431 0.0157 0.3863 0.044 Uiso calc R 1
C C8 0.9672(2) 0.21721(12) 0.55913(12) 0.0319(4) Uani d . 1
C C9 1.0484(2) 0.30675(11) 0.51996(12) 0.0315(4) Uani d . 1
C C10 1.0290(2) 0.33013(13) 0.41515(13) 0.0399(4) Uani d . 1
H H10 0.9576 0.2916 0.3656 0.048 Uiso calc R 1
C C11 1.1174(3) 0.41156(13) 0.38544(14) 0.0431(4) Uani d . 1
C C12 1.2233(3) 0.46968(13) 0.45862(14) 0.0424(4) Uani d . 1
H H12 1.2839 0.5235 0.4378 0.051 Uiso calc R 1
C C13 1.2382(2) 0.44731(13) 0.56219(13) 0.0385(4) Uani d . 1
C C14 1.1516(2) 0.36597(12) 0.59365(13) 0.0354(4) Uani d . 1
H H14 1.1625 0.3511 0.6640 0.042 Uiso calc R 1
H H2A 0.894(3) 0.1496(18) 0.4203(8) 0.080 Uiso d D 1
H H5A 0.876(3) 0.4197(9) 0.7493(18) 0.080 Uiso d D 1
H H5B 0.885(3) 0.3199(13) 0.7274(16) 0.080 Uiso d D 1

loop_
_atom_site_aniso_label
_atom_site_aniso_U_11
_atom_site_aniso_U_22
_atom_site_aniso_U_33
_atom_site_aniso_U_12
_atom_site_aniso_U_13
_atom_site_aniso_U_23
N1 0.0361(7) 0.0282(7) 0.0391(8) -0.0005(6) 0.0105(6) 0.0015(6)
N2 0.0397(8) 0.0282(7) 0.0319(7) -0.0035(6) 0.0099(6) -0.0004(6)
O1 0.0736(10) 0.0606(9) 0.0411(8) -0.0153(8) 0.0033(7) 0.0109(7)
O2 0.0685(9) 0.0388(7) 0.0287(7) -0.0058(6) 0.0104(6) 0.0020(5)
O3 0.1327(15) 0.0443(8) 0.0319(7) -0.0293(9) 0.0125(8) 0.0041(6)
O4 0.0694(9) 0.0560(9) 0.0443(8) -0.0272(7) 0.0015(7) -0.0049(7)
O5 0.1062(13) 0.0392(8) 0.0432(8) 0.0067(8) 0.0312(8) 0.0064(6)
C1 0.0316(8) 0.0285(8) 0.0517(11) 0.0031(7) 0.0101(8) -0.0023(7)
C2 0.0445(10) 0.0444(11) 0.0654(13) -0.0034(9) 0.0149(9) -0.0156(10)
C3 0.0442(11) 0.0385(11) 0.102(2) -0.0061(9) 0.0148(12) -0.0205(12)
C4 0.0443(11) 0.0326(10) 0.115(2) -0.0027(9) 0.0177(12) 0.0101(12)
C5 0.0530(12) 0.0481(12) 0.0726(15) -0.0013(10) 0.0110(11) 0.0226(11)
C6 0.0397(10) 0.0336(9) 0.0524(12) 0.0017(7) 0.0043(8) 0.0086(8)
C7 0.0385(9) 0.0353(9) 0.0371(10) 0.0010(7) 0.0117(7) -0.0017(7)
C8 0.0366(9) 0.0299(8) 0.0292(9) 0.0037(7) 0.0061(7) 0.0010(7)
C9 0.0375(9) 0.0271(8) 0.0303(9) 0.0026(7) 0.0071(7) -0.0004(6)
C10 0.0586(11) 0.0287(8) 0.0304(9) -0.0043(8) 0.0030(8) -0.0008(7)
C11 0.0684(12) 0.0312(9) 0.0305(9) -0.0030(8) 0.0108(8) 0.0017(7)
C12 0.0562(11) 0.0305(9) 0.0418(11) -0.0067(8) 0.0121(8) 0.0011(8)
C13 0.0425(10) 0.0340(9) 0.0382(10) -0.0030(7) 0.0056(8) -0.0044(7)
C14 0.0423(9) 0.0356(9) 0.0281(9) 0.0000(7) 0.0057(7) -0.0004(7)

loop_
_atom_type_symbol
_atom_type_description
_atom_type_scat_dispersion_real
_atom_type_scat_dispersion_imag
_atom_type_scat_source
C C 0.0033 0.0016 'International Tables Vol C Tables 4.2.6.8 and 6.1.1.4'
H H 0.0000 0.0000 'International Tables Vol C Tables 4.2.6.8 and 6.1.1.4'
N N 0.0061 0.0033 'International Tables Vol C Tables 4.2.6.8 and 6.1.1.4'
O O 0.0106 0.0060 'International Tables Vol C Tables 4.2.6.8 and 6.1.1.4'

loop_
_geom_angle_atom_site_label_1
_geom_angle_atom_site_label_2
_geom_angle_atom_site_label_3
_geom_angle
C7 N1 N2 117.40(14)
C8 N2 N1 118.17(13)
C8 N2 H2A 126.9(16)
N1 N2 H2A 114.8(16)
C6 O1 H1 109.5
C11 O3 H3 109.5
C13 O4 H4 109.5
H5A O5 H5B 106.6(18)
C6 C1 C2 117.96(17)
C6 C1 C7 122.26(16)
C2 C1 C7 119.75(17)
C3 C2 C1 121.0(2)
C3 C2 H2 119.5
C1 C2 H2 119.5
C4 C3 C2 120.1(2)
C4 C3 H3A 120.0
C2 C3 H3A 120.0
C3 C4 C5 120.4(2)
C3 C4 H4A 119.8
C5 C4 H4A 119.8
C4 C5 C6 120.1(2)
C4 C5 H5 120.0
C6 C5 H5 120.0
O1 C6 C5 118.38(18)
O1 C6 C1 121.19(16)
C5 C6 C1 120.43(19)
N1 C7 C1 120.45(16)
N1 C7 H7 119.8
C1 C7 H7 119.8
O2 C8 N2 121.30(15)
O2 C8 C9 120.94(15)
N2 C8 C9 117.75(14)
C14 C9 C10 120.16(15)
C14 C9 C8 116.75(15)
C10 C9 C8 123.06(15)
C11 C10 C9 119.09(16)
C11 C10 H10 120.5
C9 C10 H10 120.5
O3 C11 C10 121.91(17)
O3 C11 C12 117.19(16)
C10 C11 C12 120.90(17)
C13 C12 C11 119.52(17)
C13 C12 H12 120.2
C11 C12 H12 120.2
O4 C13 C12 117.35(16)
O4 C13 C14 122.08(16)
C12 C13 C14 120.54(16)
C13 C14 C9 119.75(16)
C13 C14 H14 120.1
C9 C14 H14 120.1

loop_
_geom_bond_atom_site_label_1
_geom_bond_atom_site_label_2
_geom_bond_distance
N1 C7 1.283(2)
N1 N2 1.3780(19)
N2 C8 1.343(2)
N2 H2A 0.899(10)
O1 C6 1.357(2)
O1 H1 0.8200
O2 C8 1.244(2)
O3 C11 1.368(2)
O3 H3 0.8200
O4 C13 1.368(2)
O4 H4 0.8200
O5 H5A 0.856(9)
O5 H5B 0.857(9)
C1 C6 1.399(3)
C1 C2 1.400(3)
C1 C7 1.450(2)
C2 C3 1.374(3)
C2 H2 0.9300
C3 C4 1.373(3)
C3 H3A 0.9300
C4 C5 1.375(3)
C4 H4A 0.9300
C5 C6 1.386(3)
C5 H5 0.9300
C7 H7 0.9300
C8 C9 1.490(2)
C9 C14 1.386(2)
C9 C10 1.388(2)
C10 C11 1.383(2)
C10 H10 0.9300
C11 C12 1.383(3)
C12 C13 1.372(3)
C12 H12 0.9300
C13 C14 1.383(2)
C14 H14 0.9300

loop_
_geom_hbond_atom_site_label_D
_geom_hbond_atom_site_label_H
_geom_hbond_atom_site_label_A
_geom_hbond_site_symmetry_A
_geom_hbond_distance_DH
_geom_hbond_distance_HA
_geom_hbond_distance_DA
_geom_hbond_angle_DHA
O1 H1 N1 . 0.82 1.86 2.587(2) 147
O5 H5B O2 . 0.857(9) 1.960(10) 2.807(2) 170(2)
O5 H5A O3 3_766 0.856(9) 1.960(10) 2.806(2) 168(2)
N2 H2A O5 4_565 0.899(10) 1.960(10) 2.852(2) 170(2)
O3 H3 O2 4_565 0.82 1.87 2.682(2) 173
O4 H4 O1 2_756 0.82 2.00 2.813(2) 169

loop_
_cod_related_entry_id
_cod_related_entry_database
_cod_related_entry_code
1 ChemSpider 21195697
